data_4324644
loop_
_publ_author_name
'Yun Yang'
'Shilie Pan'
'Hongyi Li'
'Jian Han'
'Zhaohui Chen'
'Wenwu Zhao'
'Zhongxiang Zhou'

_publ_section_title
;
 Li4Cs3B7O14: Synthesis, Crystal Structure, and Optical Properties
;
_journal_name_full 'Inorganic Chemistry'
_journal_page_first 2415
_journal_page_last 2419
_journal_paper_doi 10.1021/ic102214q
_journal_volume 50
_journal_year 2011
_chemical_formula_sum 'B7 Cs3 Li4 O14'
_chemical_formula_weight 726.16
_chemical_name_systematic
; 
 ? 
;
_space_group_IT_number 152
_symmetry_cell_setting trigonal
_symmetry_space_group_name_Hall 'P 31 2"'
_symmetry_space_group_name_H-M 'P 31 2 1'
_atom_sites_solution_hydrogens none
_atom_sites_solution_primary direct
_atom_sites_solution_secondary difmap
_audit_creation_method SHELXL-97
_cell_angle_alpha 90.00
_cell_angle_beta 90.00
_cell_angle_gamma 120.00
_cell_formula_units_Z 3
_cell_length_a 6.9313(6)
_cell_length_b 6.9313(6)
_cell_length_c 26.799(3)
_cell_measurement_reflns_used 7050
_cell_measurement_temperature 293(2)
_cell_measurement_theta_max 24.96
_cell_measurement_theta_min 3.39
_cell_volume 1115.01(18)
_computing_cell_refinement 'CrystalClear (Rigaku Inc., 2008)'
_computing_data_collection 'CrystalClear (Rigaku Inc., 2008)'
_computing_data_reduction 'CrystalClear (Rigaku Inc., 2008)'
_computing_molecular_graphics 'XP in Siemens SHELXTL (Sheldrick, 1994)'
_computing_publication_material 'SHELX97 (Sheldrick, 1997)'
_computing_structure_refinement 'SHELXL-97 (Sheldrick, 1997)'
_computing_structure_solution 'SHELXS-97 (Sheldrick, 1990)'
_diffrn_ambient_temperature 293(2)
_diffrn_measured_fraction_theta_full 0.999
_diffrn_measured_fraction_theta_max 0.999
_diffrn_measurement_device_type 'CCD area detector'
_diffrn_measurement_method 'phi and omega scans'
_diffrn_radiation_monochromator graphite
_diffrn_radiation_source 'fine-focus sealed tube'
_diffrn_radiation_type MoK\a
_diffrn_radiation_wavelength 0.71073
_diffrn_reflns_av_R_equivalents 0.1731
_diffrn_reflns_av_sigmaI/netI 0.1011
_diffrn_reflns_limit_h_max 8
_diffrn_reflns_limit_h_min -8
_diffrn_reflns_limit_k_max 8
_diffrn_reflns_limit_k_min -8
_diffrn_reflns_limit_l_max 31
_diffrn_reflns_limit_l_min -31
_diffrn_reflns_number 8384
_diffrn_reflns_theta_full 24.96
_diffrn_reflns_theta_max 24.96
_diffrn_reflns_theta_min 3.39
_diffrn_standards_decay_% 0
_diffrn_standards_interval_count 0
_diffrn_standards_interval_time 0
_diffrn_standards_number 0
_exptl_absorpt_coefficient_mu 7.386
_exptl_absorpt_correction_T_max 0.7090
_exptl_absorpt_correction_T_min 0.3061
_exptl_absorpt_correction_type empirical
_exptl_absorpt_process_details none
_exptl_crystal_colour colorless
_exptl_crystal_density_diffrn 3.244
_exptl_crystal_description chip
_exptl_crystal_F_000 972
_exptl_crystal_size_max 0.50
_exptl_crystal_size_mid 0.21
_exptl_crystal_size_min 0.18
_refine_diff_density_max 0.966
_refine_diff_density_min -1.484
_refine_diff_density_rms 0.198
_refine_ls_abs_structure_details 'Flack H D (1983), Acta Cryst. A39, 876-881'
_refine_ls_abs_structure_Flack -0.06(4)
_refine_ls_extinction_coef 0.0196(10)
_refine_ls_extinction_expression Fc^*^=kFc[1+0.001xFc^2^\l^3^/sin(2\q)]^-1/4^
_refine_ls_extinction_method SHELXL
_refine_ls_goodness_of_fit_ref 0.990
_refine_ls_hydrogen_treatment none
_refine_ls_matrix_type full
_refine_ls_number_parameters 130
_refine_ls_number_reflns 1310
_refine_ls_number_restraints 0
_refine_ls_restrained_S_all 0.990
_refine_ls_R_factor_all 0.0550
_refine_ls_R_factor_gt 0.0403
_refine_ls_shift/su_max 0.000
_refine_ls_shift/su_mean 0.000
_refine_ls_structure_factor_coef Fsqd
_refine_ls_weighting_details 'calc w=1/[\s^2^(Fo^2^)+(0.0000P)^2^+0.0000P] where P=(Fo^2^+2Fc^2^)/3'
_refine_ls_weighting_scheme calc
_refine_ls_wR_factor_gt 0.0704
_refine_ls_wR_factor_ref 0.0735
_reflns_number_gt 1186
_reflns_number_total 1310
_reflns_threshold_expression >2sigma(I)
_cod_data_source_file ic102214q_si_002.cif
_cod_data_source_block yy
_cod_original_cell_volume 1115.01(19)
_cod_database_code 4324644

loop_
_symmetry_equiv_pos_as_xyz
'x, y, z'
'-y, x-y, z+1/3'
'-x+y, -x, z+2/3'
'y, x, -z'
'x-y, -y, -z+2/3'
'-x, -x+y, -z+1/3'

loop_
_atom_site_label
_atom_site_type_symbol
_atom_site_fract_x
_atom_site_fract_y
_atom_site_fract_z
_atom_site_U_iso_or_equiv
_atom_site_adp_type
_atom_site_occupancy
_atom_site_symmetry_multiplicity
_atom_site_calc_flag
_atom_site_refinement_flags
Cs1 Cs 0.53208(9) 1.00838(9) 0.108934(13) 0.0242(2) Uani 1 1 d .
Cs2 Cs 0.07339(11) 1.07339(11) 0.0000 0.0309(2) Uani 1 2 d S
O1 O 1.0007(10) 0.9318(8) 0.12209(14) 0.0224(11) Uani 1 1 d .
B1 B 0.5357(12) 0.5102(13) 0.0816(3) 0.0130(16) Uani 1 1 d .
O2 O 0.3474(7) 0.5035(9) 0.07740(14) 0.0184(11) Uani 1 1 d .
O3 O 1.0000 1.2271(11) 0.1667 0.0239(17) Uani 1 2 d S
B4 B 0.8503(14) 1.4961(14) 0.0401(2) 0.0160(18) Uani 1 1 d .
O4 O -0.0107(7) 0.6209(8) 0.07893(14) 0.0156(12) Uani 1 1 d .
O5 O 0.6681(8) 0.5793(10) 0.12430(13) 0.0252(14) Uani 1 1 d .
O6 O 0.4235(9) 0.9229(9) -0.00291(14) 0.0177(11) Uani 1 1 d .
Li2 Li 0.2456(18) 0.6045(17) 0.0230(3) 0.012(2) Uani 1 1 d .
O8 O 0.6267(8) 0.4420(9) 0.04213(13) 0.0183(12) Uani 1 1 d .
B2 B 0.9126(13) 0.6919(15) 0.1235(2) 0.0170(18) Uani 1 1 d .
B3 B 1.0000 1.0387(16) 0.1667 0.015(2) Uani 1 2 d S
Li1 Li 1.115(2) 1.458(2) 0.1234(4) 0.020(3) Uani 1 1 d .
O7 O 1.0000 0.6294(10) 0.1667 0.0185(18) Uani 1 2 d S

loop_
_atom_site_aniso_label
_atom_site_aniso_U_11
_atom_site_aniso_U_22
_atom_site_aniso_U_33
_atom_site_aniso_U_23
_atom_site_aniso_U_13
_atom_site_aniso_U_12
Cs1 0.0315(4) 0.0213(3) 0.0160(3) 0.00108(18) 0.00150(18) 0.0104(2)
Cs2 0.0307(4) 0.0307(4) 0.0391(4) -0.00078(15) 0.00078(15) 0.0211(4)
O1 0.046(4) 0.021(3) 0.010(2) 0.0050(19) 0.006(2) 0.024(3)
B1 0.009(4) 0.005(4) 0.022(3) -0.007(3) -0.003(3) 0.002(3)
O2 0.015(3) 0.022(3) 0.020(2) 0.007(2) 0.0047(18) 0.011(3)
O3 0.038(5) 0.019(3) 0.021(3) 0.0057(14) 0.011(3) 0.019(2)
B4 0.020(4) 0.020(5) 0.013(3) 0.013(3) 0.009(3) 0.014(4)
O4 0.013(3) 0.018(3) 0.0155(19) -0.0010(18) 0.0014(18) 0.008(2)
O5 0.021(3) 0.047(4) 0.012(2) -0.012(2) -0.0048(18) 0.020(3)
O6 0.022(3) 0.013(3) 0.017(2) 0.001(2) 0.003(2) 0.008(2)
Li2 0.009(6) 0.009(6) 0.014(4) 0.004(4) 0.007(4) 0.000(5)
O8 0.011(3) 0.035(3) 0.0114(19) -0.012(2) -0.0050(17) 0.014(2)
B2 0.024(5) 0.028(5) 0.009(3) 0.002(3) 0.000(3) 0.020(4)
B3 0.010(6) 0.009(4) 0.025(5) -0.001(2) -0.002(4) 0.005(3)
Li1 0.024(7) 0.018(7) 0.022(5) 0.003(5) 0.006(5) 0.013(6)
O7 0.037(5) 0.015(3) 0.011(3) -0.0022(13) -0.004(3) 0.018(3)

loop_
_atom_type_symbol
_atom_type_description
_atom_type_scat_dispersion_real
_atom_type_scat_dispersion_imag
_atom_type_scat_source
Li Li -0.0003 0.0001 'International Tables Vol C Tables 4.2.6.8 and 6.1.1.4'
B B 0.0013 0.0007 'International Tables Vol C Tables 4.2.6.8 and 6.1.1.4'
O O 0.0106 0.0060 'International Tables Vol C Tables 4.2.6.8 and 6.1.1.4'
Cs Cs -0.3680 2.1192 'International Tables Vol C Tables 4.2.6.8 and 6.1.1.4'

loop_
_geom_angle_atom_site_label_1
_geom_angle_atom_site_label_2
_geom_angle_atom_site_label_3
_geom_angle
_geom_angle_site_symmetry_1
_geom_angle_site_symmetry_3
O5 Cs1 O6 143.46(14) 6_665 .
O5 Cs1 O2 96.09(13) 6_665 .
O6 Cs1 O2 66.67(12) . .
O5 Cs1 O3 85.29(9) 6_665 .
O6 Cs1 O3 130.79(10) . .
O2 Cs1 O3 113.81(16) . .
O5 Cs1 O8 124.39(15) 6_665 1_565
O6 Cs1 O8 63.95(12) . 1_565
O2 Cs1 O8 130.62(10) . 1_565
O3 Cs1 O8 97.98(13) . 1_565
O5 Cs1 O4 80.11(10) 6_665 .
O6 Cs1 O4 63.67(11) . .
O2 Cs1 O4 53.09(12) . .
O3 Cs1 O4 158.62(13) . .
O8 Cs1 O4 103.14(11) 1_565 .
O5 Cs1 O1 61.87(12) 6_665 1_455
O6 Cs1 O1 86.03(12) . 1_455
O2 Cs1 O1 92.65(11) . 1_455
O3 Cs1 O1 140.25(11) . 1_455
O8 Cs1 O1 84.60(11) 1_565 1_455
O4 Cs1 O1 40.81(11) . 1_455
O5 Cs1 Li1 66.9(2) 6_665 1_445
O6 Cs1 Li1 84.70(18) . 1_445
O2 Cs1 Li1 33.3(2) . 1_445
O3 Cs1 Li1 123.7(2) . 1_445
O8 Cs1 Li1 138.2(2) 1_565 1_445
O4 Cs1 Li1 35.5(2) . 1_445
O1 Cs1 Li1 65.4(2) 1_455 1_445
O5 Cs1 B1 100.62(17) 6_665 1_565
O6 Cs1 B1 82.46(14) . 1_565
O2 Cs1 B1 145.77(13) . 1_565
O3 Cs1 B1 97.25(17) . 1_565
O8 Cs1 B1 23.78(13) 1_565 1_565
O4 Cs1 B1 100.71(14) . 1_565
O1 Cs1 B1 69.92(14) 1_455 1_565
Li1 Cs1 B1 134.1(2) 1_445 1_565
O5 Cs1 O1 103.69(12) 6_665 .
O6 Cs1 O1 102.79(12) . .
O2 Cs1 O1 75.98(12) . .
O3 Cs1 O1 40.61(14) . .
O8 Cs1 O1 114.36(12) 1_565 .
O4 Cs1 O1 128.89(12) . .
O1 Cs1 O1 161.02(15) 1_455 .
Li1 Cs1 O1 98.3(2) 1_445 .
B1 Cs1 O1 127.42(15) 1_565 .
O5 Cs1 O5 89.70(14) 6_665 .
O6 Cs1 O5 95.35(12) . .
O2 Cs1 O5 40.69(10) . .
O3 Cs1 O5 73.27(15) . .
O8 Cs1 O5 144.57(10) 1_565 .
O4 Cs1 O5 91.02(11) . .
O1 Cs1 O5 124.37(12) 1_455 .
Li1 Cs1 O5 59.4(2) 1_445 .
B1 Cs1 O5 165.50(14) 1_565 .
O1 Cs1 O5 39.00(11) . .
O5 Cs1 O5 88.95(14) 6_665 1_565
O6 Cs1 O5 103.15(12) . 1_565
O2 Cs1 O5 168.17(11) . 1_565
O3 Cs1 O5 77.19(15) . 1_565
O8 Cs1 O5 39.77(9) 1_565 1_565
O4 Cs1 O5 117.77(11) . 1_565
O1 Cs1 O5 80.27(11) 1_455 1_565
Li1 Cs1 O5 144.3(2) 1_445 1_565
B1 Cs1 O5 22.45(12) 1_565 1_565
O1 Cs1 O5 113.27(12) . 1_565
O5 Cs1 O5 150.44(14) . 1_565
O6 Cs2 O6 154.08(19) 4_465 .
O6 Cs2 Li2 36.5(2) 4_465 1_565
O6 Cs2 Li2 118.3(2) . 1_565
O6 Cs2 Li2 118.3(2) 4_465 4_565
O6 Cs2 Li2 36.5(2) . 4_565
Li2 Cs2 Li2 85.2(4) 1_565 4_565
O6 Cs2 O2 63.04(12) 4_465 1_565
O6 Cs2 O2 97.20(12) . 1_565
Li2 Cs2 O2 33.18(19) 1_565 1_565
Li2 Cs2 O2 76.13(18) 4_565 1_565
O6 Cs2 O2 97.20(12) 4_465 4_565
O6 Cs2 O2 63.04(12) . 4_565
Li2 Cs2 O2 76.13(18) 1_565 4_565
Li2 Cs2 O2 33.18(19) 4_565 4_565
O2 Cs2 O2 86.02(14) 1_565 4_565
O6 Cs2 O1 87.39(12) 4_465 4_455
O6 Cs2 O1 98.28(11) . 4_455
Li2 Cs2 O1 105.22(18) 1_565 4_455
Li2 Cs2 O1 93.49(18) 4_565 4_455
O2 Cs2 O1 136.71(13) 1_565 4_455
O2 Cs2 O1 66.00(11) 4_565 4_455
O6 Cs2 O1 98.28(11) 4_465 1_455
O6 Cs2 O1 87.39(12) . 1_455
Li2 Cs2 O1 93.49(18) 1_565 1_455
Li2 Cs2 O1 105.22(18) 4_565 1_455
O2 Cs2 O1 66.00(11) 1_565 1_455
O2 Cs2 O1 136.71(13) 4_565 1_455
O1 Cs2 O1 154.6(2) 4_455 1_455
O6 Cs2 O8 60.27(13) 4_465 4_565
O6 Cs2 O8 95.39(12) . 4_565
Li2 Cs2 O8 36.59(18) 1_565 4_565
Li2 Cs2 O8 58.9(2) 4_565 4_565
O2 Cs2 O8 56.92(10) 1_565 4_565
O2 Cs2 O8 40.11(10) 4_565 4_565
O1 Cs2 O8 81.51(12) 4_455 4_565
O1 Cs2 O8 122.78(11) 1_455 4_565
O6 Cs2 O8 95.39(12) 4_465 1_565
O6 Cs2 O8 60.27(13) . 1_565
Li2 Cs2 O8 58.9(2) 1_565 1_565
Li2 Cs2 O8 36.59(18) 4_565 1_565
O2 Cs2 O8 40.11(10) 1_565 1_565
O2 Cs2 O8 56.92(10) 4_565 1_565
O1 Cs2 O8 122.78(11) 4_455 1_565
O1 Cs2 O8 81.51(12) 1_455 1_565
O8 Cs2 O8 52.69(15) 4_565 1_565
O6 Cs2 O4 61.95(11) 4_465 4_465
O6 Cs2 O4 134.68(11) . 4_465
Li2 Cs2 O4 95.2(2) 1_565 4_465
Li2 Cs2 O4 132.37(18) 4_565 4_465
O2 Cs2 O4 124.99(11) 1_565 4_465
O2 Cs2 O4 100.71(10) 4_565 4_465
O1 Cs2 O4 40.42(11) 4_455 4_465
O1 Cs2 O4 122.23(12) 1_455 4_465
O8 Cs2 O4 94.95(10) 4_565 4_465
O8 Cs2 O4 147.61(11) 1_565 4_465
O6 Cs2 O4 134.68(11) 4_465 .
O6 Cs2 O4 61.95(11) . .
Li2 Cs2 O4 132.37(18) 1_565 .
Li2 Cs2 O4 95.2(2) 4_565 .
O2 Cs2 O4 100.71(10) 1_565 .
O2 Cs2 O4 124.99(11) 4_565 .
O1 Cs2 O4 122.23(12) 4_455 .
O1 Cs2 O4 40.42(11) 1_455 .
O8 Cs2 O4 147.61(11) 4_565 .
O8 Cs2 O4 94.95(10) 1_565 .
O4 Cs2 O4 117.43(14) 4_465 .
B3 O1 B2 117.9(5) . .
B3 O1 Cs2 135.1(5) . 1_655
B2 O1 Cs2 105.9(3) . 1_655
B3 O1 Cs1 106.8(3) . 1_655
B2 O1 Cs1 89.1(4) . 1_655
Cs2 O1 Cs1 82.21(11) 1_655 1_655
B3 O1 Cs1 76.2(3) . .
B2 O1 Cs1 106.2(4) . .
Cs2 O1 Cs1 82.85(10) 1_655 .
Cs1 O1 Cs1 161.02(15) 1_655 .
O2 B1 O5 124.5(6) . .
O2 B1 O8 122.0(5) . .
O5 B1 O8 113.5(6) . .
O2 B1 Cs1 118.3(5) . 1_545
O5 B1 Cs1 81.3(4) . 1_545
O8 B1 Cs1 67.4(4) . 1_545
O2 B1 Cs2 59.1(3) . 1_545
O5 B1 Cs2 153.2(5) . 1_545
O8 B1 Cs2 69.3(3) . 1_545
Cs1 B1 Cs2 75.41(14) 1_545 1_545
O2 B1 Cs1 89.7(4) . 6_655
O5 B1 Cs1 40.9(3) . 6_655
O8 B1 Cs1 141.1(5) . 6_655
Cs1 B1 Cs1 78.12(15) 1_545 6_655
Cs2 B1 Cs1 119.6(2) 1_545 6_655
B1 O2 Li2 127.7(5) . .
B1 O2 Li1 134.4(5) . 1_445
Li2 O2 Li1 96.7(5) . 1_445
B1 O2 Cs1 95.4(4) . .
Li2 O2 Cs1 79.5(4) . .
Li1 O2 Cs1 81.6(5) 1_445 .
B1 O2 Cs2 101.6(4) . 1_545
Li2 O2 Cs2 72.7(3) . 1_545
Li1 O2 Cs2 101.3(5) 1_445 1_545
Cs1 O2 Cs2 152.15(15) . 1_545
B3 O3 Li1 131.6(4) . 6_765
B3 O3 Li1 131.6(4) . .
Li1 O3 Li1 96.8(8) 6_765 .
B3 O3 Cs1 91.88(14) . 6_765
Li1 O3 Cs1 90.2(4) 6_765 6_765
Li1 O3 Cs1 87.3(4) . 6_765
B3 O3 Cs1 91.88(14) . .
Li1 O3 Cs1 87.3(4) 6_765 .
Li1 O3 Cs1 90.2(4) . .
Cs1 O3 Cs1 176.2(3) 6_765 .
O6 B4 O4 121.6(7) 4_565 1_665
O6 B4 O8 120.5(7) 4_565 1_565
O4 B4 O8 117.8(6) 1_665 1_565
O6 B4 Li2 57.6(4) 4_565 4_565
O4 B4 Li2 174.1(6) 1_665 4_565
O8 B4 Li2 63.0(5) 1_565 4_565
O6 B4 Li2 53.7(4) 4_565 1_665
O4 B4 Li2 68.5(5) 1_665 1_665
O8 B4 Li2 171.5(5) 1_565 1_665
Li2 B4 Li2 111.3(3) 4_565 1_665
O6 B4 Cs2 99.3(4) 4_565 1_665
O4 B4 Cs2 75.9(4) 1_665 1_665
O8 B4 Cs2 96.3(4) 1_565 1_665
Li2 B4 Cs2 110.0(3) 4_565 1_665
Li2 B4 Cs2 79.4(3) 1_665 1_665
B4 O4 B2 123.9(5) 1_445 1_455
B4 O4 Li1 115.7(6) 1_445 1_445
B2 O4 Li1 92.0(5) 1_455 1_445
B4 O4 Li2 78.4(4) 1_445 .
B2 O4 Li2 157.5(5) 1_455 .
Li1 O4 Li2 79.0(4) 1_445 .
B4 O4 Cs1 143.8(4) 1_445 .
B2 O4 Cs1 89.2(3) 1_455 .
Li1 O4 Cs1 72.7(4) 1_445 .
Li2 O4 Cs1 68.5(3) . .
B4 O4 Cs2 82.0(3) 1_445 .
B2 O4 Cs2 96.5(4) 1_455 .
Li1 O4 Cs2 150.9(4) 1_445 .
Li2 O4 Cs2 82.6(3) . .
Cs1 O4 Cs2 79.59(10) . .
B1 O5 B2 123.9(5) . .
B1 O5 Cs1 121.1(4) . 6_655
B2 O5 Cs1 114.9(3) . 6_655
B1 O5 Cs1 77.8(4) . .
B2 O5 Cs1 105.7(5) . .
Cs1 O5 Cs1 91.06(14) 6_655 .
B1 O5 Cs1 76.3(4) . 1_545
B2 O5 Cs1 100.4(4) . 1_545
Cs1 O5 Cs1 90.29(14) 6_655 1_545
Cs1 O5 Cs1 150.44(14) . 1_545
B4 O6 Li2 94.4(5) 4_455 4_565
B4 O6 Li2 89.1(5) 4_455 .
Li2 O6 Li2 175.6(3) 4_565 .
B4 O6 Cs1 134.8(4) 4_455 .
Li2 O6 Cs1 95.2(3) 4_565 .
Li2 O6 Cs1 80.4(3) . .
B4 O6 Cs2 131.3(4) 4_455 .
Li2 O6 Cs2 77.9(4) 4_565 .
Li2 O6 Cs2 101.8(4) . .
Cs1 O6 Cs2 93.92(13) . .
O2 Li2 O6 118.5(5) . 4_455
O2 Li2 O6 121.7(6) . .
O6 Li2 O6 117.7(5) 4_455 .
O2 Li2 O8 107.9(6) . 4
O6 Li2 O8 106.9(4) 4_455 4
O6 Li2 O8 68.3(3) . 4
O2 Li2 O4 87.6(4) . .
O6 Li2 O4 64.8(3) 4_455 .
O6 Li2 O4 103.1(5) . .
O8 Li2 O4 164.4(6) 4 .
O2 Li2 B4 122.0(6) . 4_455
O6 Li2 B4 115.8(5) 4_455 4_455
O6 Li2 B4 33.3(3) . 4_455
O8 Li2 B4 35.1(2) 4 4_455
O4 Li2 B4 134.5(5) . 4_455
O2 Li2 B4 107.6(4) . 1_445
O6 Li2 B4 31.9(3) 4_455 1_445
O6 Li2 B4 111.6(5) . 1_445
O8 Li2 B4 136.4(5) 4 1_445
O4 Li2 B4 33.0(3) . 1_445
B4 Li2 B4 129.5(5) 4_455 1_445
O2 Li2 Li1 41.9(3) . 1_445
O6 Li2 Li1 88.6(4) 4_455 1_445
O6 Li2 Li1 128.2(5) . 1_445
O8 Li2 Li1 149.0(6) 4 1_445
O4 Li2 Li1 46.4(3) . 1_445
B4 Li2 Li1 154.0(5) 4_455 1_445
B4 Li2 Li1 67.4(4) 1_445 1_445
O2 Li2 Cs2 74.1(4) . 1_545
O6 Li2 Cs2 65.6(3) 4_455 1_545
O6 Li2 Cs2 145.8(4) . 1_545
O8 Li2 Cs2 78.1(3) 4 1_545
O4 Li2 Cs2 108.0(4) . 1_545
B4 Li2 Cs2 112.7(4) 4_455 1_545
B4 Li2 Cs2 88.2(4) 1_445 1_545
Li1 Li2 Cs2 84.6(4) 1_445 1_545
O2 Li2 Cs1 151.1(5) . 4_455
O6 Li2 Cs1 53.2(2) 4_455 4_455
O6 Li2 Cs1 79.3(3) . 4_455
O8 Li2 Cs1 58.6(3) 4 4_455
O4 Li2 Cs1 107.9(4) . 4_455
B4 Li2 Cs1 63.6(3) 4_455 4_455
B4 Li2 Cs1 78.1(3) 1_445 4_455
Li1 Li2 Cs1 141.7(4) 1_445 4_455
Cs2 Li2 Cs1 77.8(2) 1_545 4_455
B4 O8 B1 123.6(5) 1_545 .
B4 O8 Li2 81.8(5) 1_545 4
B1 O8 Li2 154.0(5) . 4
B4 O8 Cs1 87.4(4) 1_545 1_545
B1 O8 Cs1 88.8(4) . 1_545
Li2 O8 Cs1 86.9(3) 4 1_545
B4 O8 Cs2 145.9(4) 1_545 1_545
B1 O8 Cs2 88.7(3) . 1_545
Li2 O8 Cs2 65.3(3) 4 1_545
Cs1 O8 Cs2 82.25(11) 1_545 1_545
O1 B2 O7 111.0(6) . .
O1 B2 O5 108.7(6) . .
O7 B2 O5 111.7(5) . .
O1 B2 O4 109.9(5) . 1_655
O7 B2 O4 105.5(6) . 1_655
O5 B2 O4 110.1(5) . 1_655
O1 B2 Li1 131.1(6) . 1_545
O7 B2 Li1 52.5(4) . 1_545
O5 B2 Li1 120.3(6) . 1_545
O4 B2 Li1 53.4(4) 1_655 1_545
O1 B2 Cs1 68.0(4) . 1_655
O7 B2 Cs1 74.5(3) . 1_655
O5 B2 Cs1 173.8(4) . 1_655
O4 B2 Cs1 67.3(3) 1_655 1_655
Li1 B2 Cs1 63.2(3) 1_545 1_655
O1 B2 Cs1 105.2(4) . 6_655
O7 B2 Cs1 72.4(3) . 6_655
O5 B2 Cs1 44.6(2) . 6_655
O4 B2 Cs1 142.7(5) 1_655 6_655
Li1 B2 Cs1 109.8(3) 1_545 6_655
Cs1 B2 Cs1 140.63(17) 1_655 6_655
O3 B3 O1 121.9(4) . 6_765
O3 B3 O1 121.9(4) . .
O1 B3 O1 116.2(9) 6_765 .
O3 B3 Cs1 66.24(17) . 6_765
O1 B3 Cs1 80.8(3) 6_765 6_765
O1 B3 Cs1 125.8(2) . 6_765
O3 Li1 O2 121.3(7) . 1_665
O3 Li1 O7 91.2(5) . 1_565
O2 Li1 O7 142.3(8) 1_665 1_565
O3 Li1 O4 136.0(7) . 1_665
O2 Li1 O4 95.0(5) 1_665 1_665
O7 Li1 O4 68.3(4) 1_565 1_665
O3 Li1 B2 114.2(6) . 1_565
O2 Li1 B2 124.2(6) 1_665 1_565
O7 Li1 B2 33.9(2) 1_565 1_565
O4 Li1 B2 34.5(3) 1_665 1_565
O3 Li1 Li1 41.6(4) . 6_765
O2 Li1 Li1 157.1(7) 1_665 6_765
O7 Li1 Li1 49.6(3) 1_565 6_765
O4 Li1 Li1 107.5(6) 1_665 6_765
B2 Li1 Li1 76.2(4) 1_565 6_765
O3 Li1 Li2 147.2(7) . 1_665
O2 Li1 Li2 41.3(3) 1_665 1_665
O7 Li1 Li2 117.7(5) 1_565 1_665
O4 Li1 Li2 54.5(3) 1_665 1_665
B2 Li1 Li2 87.4(4) 1_565 1_665
Li1 Li1 Li2 161.6(7) 6_765 1_665
O3 Li1 Cs1 143.3(5) . 1_665
O2 Li1 Cs1 65.1(4) 1_665 1_665
O7 Li1 Cs1 77.4(4) 1_565 1_665
O4 Li1 Cs1 71.8(4) 1_665 1_665
B2 Li1 Cs1 74.3(4) 1_565 1_665
Li1 Li1 Cs1 117.7(4) 6_765 1_665
Li2 Li1 Cs1 64.1(3) 1_665 1_665
O3 Li1 Cs1 62.7(3) . 6_765
O2 Li1 Cs1 88.8(4) 1_665 6_765
O7 Li1 Cs1 90.5(3) 1_565 6_765
O4 Li1 Cs1 149.3(6) 1_665 6_765
B2 Li1 Cs1 122.7(4) 1_565 6_765
Li1 Li1 Cs1 69.9(4) 6_765 6_765
Li2 Li1 Cs1 127.3(5) 1_665 6_765
Cs1 Li1 Cs1 82.4(3) 1_665 6_765
O3 Li1 Cs2 94.9(5) . 1_655
O2 Li1 Cs2 51.8(3) 1_665 1_655
O7 Li1 Cs2 152.0(5) 1_565 1_655
O4 Li1 Cs2 88.8(3) 1_665 1_655
B2 Li1 Cs2 120.6(4) 1_565 1_655
Li1 Li1 Cs2 130.6(5) 6_765 1_655
Li2 Li1 Cs2 52.3(3) 1_665 1_655
Cs1 Li1 Cs2 111.6(3) 1_665 1_655
Cs1 Li1 Cs2 116.6(3) 6_765 1_655
B2 O7 B2 119.8(8) 6_765 .
B2 O7 Li1 93.6(4) 6_765 6_755
B2 O7 Li1 134.6(5) . 6_755
B2 O7 Li1 134.6(5) 6_765 1_545
B2 O7 Li1 93.6(4) . 1_545
Li1 O7 Li1 80.8(7) 6_755 1_545
B2 O7 Cs1 82.6(3) 6_765 6_655
B2 O7 Cs1 85.0(3) . 6_655
Li1 O7 Cs1 68.6(4) 6_755 6_655
Li1 O7 Cs1 133.9(4) 1_545 6_655
B2 O7 Cs1 85.0(3) 6_765 1_655
B2 O7 Cs1 82.6(3) . 1_655
Li1 O7 Cs1 133.9(4) 6_755 1_655
Li1 O7 Cs1 68.6(4) 1_545 1_655
Cs1 O7 Cs1 155.1(2) 6_655 1_655

loop_
_geom_bond_atom_site_label_1
_geom_bond_atom_site_label_2
_geom_bond_distance
_geom_bond_site_symmetry_2
Cs1 O5 2.939(4) 6_665
Cs1 O6 3.075(4) .
Cs1 O2 3.181(5) .
Cs1 O3 3.208(4) .
Cs1 O8 3.271(5) 1_565
Cs1 O4 3.451(4) .
Cs1 O1 3.467(6) 1_455
Cs1 O1 3.561(6) .
Cs1 O5 3.565(6) .
Cs1 O5 3.604(6) 1_565
Cs2 O6 3.085(5) 4_465
Cs2 O6 3.085(5) .
Cs2 O2 3.337(5) 1_565
Cs2 O2 3.337(5) 4_565
Cs2 O1 3.380(4) 4_455
Cs2 O1 3.380(4) 1_455
Cs2 O8 3.565(5) 4_565
Cs2 O8 3.565(5) 1_565
Cs2 O4 3.581(5) 4_465
Cs2 O4 3.581(5) .
O1 B3 1.407(7) .
O1 B2 1.458(9) .
O1 Cs2 3.380(4) 1_655
O1 Cs1 3.467(6) 1_655
B1 O2 1.288(9) .
B1 O5 1.392(7) .
B1 O8 1.428(8) .
O2 Li2 1.899(11) .
O2 Li1 1.922(13) 1_445
O2 Cs2 3.337(5) 1_545
O3 B3 1.306(13) .
O3 Li1 1.808(13) 6_765
O3 Li1 1.808(13) .
O3 Cs1 3.209(4) 6_765
B4 O6 1.323(9) 4_565
B4 O4 1.388(9) 1_665
B4 O8 1.402(9) 1_565
O4 B4 1.388(9) 1_445
O4 B2 1.488(8) 1_455
O4 Li1 2.108(12) 1_445
O4 Li2 2.369(11) .
O5 B2 1.470(9) .
O5 Cs1 2.939(4) 6_655
O5 Cs1 3.604(6) 1_545
O6 B4 1.323(9) 4_455
O6 Li2 2.015(11) 4_565
O6 Li2 2.038(11) .
Li2 O6 2.015(11) 4_455
Li2 O8 2.172(10) 4
O8 B4 1.402(9) 1_545
O8 Li2 2.172(10) 4
O8 Cs1 3.271(5) 1_545
O8 Cs2 3.565(5) 1_545
B2 O7 1.467(7) .
B2 O4 1.488(8) 1_655
B3 O1 1.407(7) 6_765
Li1 O2 1.922(13) 1_665
Li1 O7 2.085(13) 1_565
Li1 O4 2.108(12) 1_665
O7 B2 1.467(7) 6_765
O7 Li1 2.085(13) 6_755
O7 Li1 2.085(13) 1_545
O7 Cs1 3.6343(15) 6_655
O7 Cs1 3.6343(15) 1_655
